data_1514174
loop_
_publ_author_name
'Feng, Yu'
'Ren, Fengxia'
'Niu, Shubin'
'Wang, Lin'
'Li, Li'
'Liu, Xingzhong'
'Che, Yongsheng'

_publ_section_title
;
 Guanacastane Diterpenoids from the Plant Endophytic Fungus Cercospora sp.
;
_journal_issue 4
_journal_name_full 'Journal of natural products'
_journal_page_first 873
_journal_page_last 881
_journal_paper_doi 10.1021/np4009688
_journal_volume 77
_journal_year 2014
_chemical_absolute_configuration unk
_chemical_formula_moiety 'C20 H28 O4'
_chemical_formula_sum 'C20 H28 O4'
_chemical_formula_weight 332.42
_chemical_name_systematic
;
 ? 
;
_space_group_crystal_system orthorhombic
_space_group_IT_number 19
_space_group_name_Hall 'P 2ac 2ab'
_space_group_name_H-M_alt 'P 21 21 21'
_symmetry_space_group_name_Hall 'P 2ac 2ab'
_symmetry_space_group_name_H-M 'P 21 21 21'
_atom_sites_solution_hydrogens geom
_atom_sites_solution_primary direct
_atom_sites_solution_secondary difmap
_audit_creation_date 2013-04-16
_audit_creation_method
;
  Olex2 1.1
  (compiled 2011.02.15 svn.r1672, GUI svn.r3494)
;
_cell_angle_alpha 90.00
_cell_angle_beta 90.00
_cell_angle_gamma 90.00
_cell_formula_units_Z 4
_cell_length_a 8.2270(7)
_cell_length_b 11.0537(9)
_cell_length_c 18.858(13)
_cell_measurement_reflns_used 1490
_cell_measurement_temperature 101.8
_cell_measurement_theta_max 29.2376
_cell_measurement_theta_min 3.2483
_cell_volume 1714.9(12)
_computing_cell_refinement
;
CrysAlisPro, Agilent Technologies,
Version 1.171.35.11 (release 16-05-2011 CrysAlis171 .NET)
(compiled May 16 2011,17:55:39)
;
_computing_data_collection
;
CrysAlisPro, Agilent Technologies,
Version 1.171.35.11 (release 16-05-2011 CrysAlis171 .NET)
(compiled May 16 2011,17:55:39)
;
_computing_data_reduction
;
CrysAlisPro, Agilent Technologies,
Version 1.171.35.11 (release 16-05-2011 CrysAlis171 .NET)
(compiled May 16 2011,17:55:39)
;
_computing_molecular_graphics
;
O. V. Dolomanov, L. J. Bourhis, R. J. Gildea, J. A. K. Howard and H. Puschmann,
OLEX2: a complete structure solution, refinement and analysis program.
J. Appl. Cryst. (2009). 42, 339-341.
;
_computing_publication_material
;
O. V. Dolomanov, L. J. Bourhis, R. J. Gildea, J. A. K. Howard and H. Puschmann,
OLEX2: a complete structure solution, refinement and analysis program.
J. Appl. Cryst. (2009). 42, 339-341.
;
_computing_structure_refinement 'SHELXL-97 (Sheldrick, 1997)'
_computing_structure_solution 'A short history of SHELX (Sheldrick, 2007)/Bruker'
_diffrn_ambient_temperature 101.8
_diffrn_detector_area_resol_mean 16.0971
_diffrn_measured_fraction_theta_full 0.997
_diffrn_measured_fraction_theta_max 0.997
_diffrn_measurement_details
;
  1 omega  -38.00   90.00   1.0000   25.0000
omega____ theta____ kappa____ phi______ frames
    -       21.2836    0.0000 -120.0000 128

  2 omega  -10.00   45.00   1.0000   25.0000
omega____ theta____ kappa____ phi______ frames
    -       21.2836 -110.0000  101.0000 55
;
_diffrn_measurement_device_type 'Xcalibur, Eos, Gemini'
_diffrn_measurement_method '\w scans'
_diffrn_orient_matrix_UB_11 0.0154057000
_diffrn_orient_matrix_UB_12 0.0335743000
_diffrn_orient_matrix_UB_13 -0.0314800000
_diffrn_orient_matrix_UB_21 -0.0515463000
_diffrn_orient_matrix_UB_22 -0.0393456000
_diffrn_orient_matrix_UB_23 -0.0194040000
_diffrn_orient_matrix_UB_31 -0.0671393000
_diffrn_orient_matrix_UB_32 0.0378578000
_diffrn_orient_matrix_UB_33 0.0076982000
_diffrn_radiation_monochromator graphite
_diffrn_radiation_type 'Mo K\a'
_diffrn_radiation_wavelength 0.7107
_diffrn_reflns_av_R_equivalents 0.0316
_diffrn_reflns_av_unetI/netI 0.0590
_diffrn_reflns_limit_h_max 9
_diffrn_reflns_limit_h_min -10
_diffrn_reflns_limit_k_max 13
_diffrn_reflns_limit_k_min -9
_diffrn_reflns_limit_l_max 14
_diffrn_reflns_limit_l_min -23
_diffrn_reflns_number 5848
_diffrn_reflns_theta_full 26.00
_diffrn_reflns_theta_max 26.00
_diffrn_reflns_theta_min 3.27
_diffrn_source 'Enhance (Mo) X-ray Source'
_exptl_absorpt_coefficient_mu 0.088
_exptl_absorpt_correction_T_max 1.00000
_exptl_absorpt_correction_T_min 0.96197
_exptl_absorpt_correction_type multi-scan
_exptl_absorpt_process_details
;
CrysAlisPro, Agilent Technologies,
Version 1.171.35.11 (release 16-05-2011 CrysAlis171 .NET)
(compiled May 16 2011,17:55:39)
Empirical absorption correction using spherical harmonics,
 implemented in SCALE3 ABSPACK scaling algorithm.
;
_exptl_crystal_density_diffrn 1.288
_exptl_crystal_density_method 'not measured'
_exptl_crystal_F_000 720
_exptl_crystal_size_max 0.80
_exptl_crystal_size_mid 0.20
_exptl_crystal_size_min 0.05
_refine_diff_density_max 0.229
_refine_diff_density_min -0.192
_refine_diff_density_rms 0.041
_refine_ls_abs_structure_details 'Flack H D (1983), Acta Cryst. A39, 876-881'
_refine_ls_abs_structure_Flack -1.3(11)
_refine_ls_extinction_method none
_refine_ls_goodness_of_fit_ref 1.034
_refine_ls_hydrogen_treatment mixed
_refine_ls_matrix_type full
_refine_ls_number_parameters 221
_refine_ls_number_reflns 3358
_refine_ls_number_restraints 0
_refine_ls_restrained_S_all 1.034
_refine_ls_R_factor_all 0.0527
_refine_ls_R_factor_gt 0.0431
_refine_ls_shift/su_max 0.001
_refine_ls_shift/su_mean 0.000
_refine_ls_structure_factor_coef Fsqd
_refine_ls_weighting_details 'calc w=1/[\s^2^(Fo^2^)+(0.0349P)^2^+0.0746P] where P=(Fo^2^+2Fc^2^)/3'
_refine_ls_weighting_scheme calc
_refine_ls_wR_factor_gt 0.0830
_refine_ls_wR_factor_ref 0.0870
_reflns_number_gt 2958
_reflns_number_total 3358
_reflns_threshold_expression >2sigma(I)
_cod_data_source_file np4009688_si_001.cif
_cod_data_source_block exp_1248
_cod_depositor_comments 'Adding full bibliography for 1514174--1514175.cif.'
_cod_database_code 1514174
_reflns_odcompleteness_completeness 99.61
_reflns_odcompleteness_iscentric 1
_reflns_odcompleteness_theta 26.32

loop_
_space_group_symop_id
_space_group_symop_operation_xyz
1 'x, y, z'
2 '-x+1/2, -y, z+1/2'
3 'x+1/2, -y+1/2, -z'
4 '-x, y+1/2, -z+1/2'

loop_
_atom_site_label
_atom_site_type_symbol
_atom_site_fract_x
_atom_site_fract_y
_atom_site_fract_z
_atom_site_U_iso_or_equiv
_atom_site_adp_type
_atom_site_occupancy
_atom_site_symmetry_multiplicity
_atom_site_calc_flag
_atom_site_refinement_flags
O3 O -0.58753(15) -0.85981(12) -0.02676(8) 0.0177(3) Uani 1 1 d .
C10 C -0.3903(2) -1.04934(17) 0.09678(10) 0.0137(4) Uani 1 1 d .
O1 O -0.64031(16) -0.76043(11) 0.12212(7) 0.0172(3) Uani 1 1 d .
C14 C -0.3103(2) -0.89760(17) 0.00716(11) 0.0156(5) Uani 1 1 d .
H14A H -0.2664 -0.8144 0.0101 0.019 Uiso 1 1 calc R
H14B H -0.2818 -0.9320 -0.0397 0.019 Uiso 1 1 calc R
O2 O -1.05434(16) -0.83395(13) 0.25866(9) 0.0268(4) Uani 1 1 d .
O4 O 0.15967(15) -1.03093(13) -0.02218(8) 0.0206(3) Uani 1 1 d .
H4 H 0.2379 -0.9852 -0.0322 0.031 Uiso 1 1 calc R
C1 C -0.7929(2) -0.74988(17) 0.15933(11) 0.0164(4) Uani 1 1 d .
H1A H -0.8856 -0.7599 0.1264 0.020 Uiso 1 1 calc R
H1B H -0.8019 -0.6702 0.1829 0.020 Uiso 1 1 calc R
C3 C -0.9189(2) -0.87908(18) 0.26365(11) 0.0178(5) Uani 1 1 d .
C7 C -0.6499(2) -0.91201(16) 0.20874(10) 0.0130(4) Uani 1 1 d .
C5 C -0.7553(2) -1.06423(17) 0.29446(11) 0.0176(5) Uani 1 1 d .
H5A H -0.8144 -1.1167 0.2606 0.021 Uiso 1 1 calc R
H5B H -0.7217 -1.1152 0.3351 0.021 Uiso 1 1 calc R
C20 C -0.4281(2) -1.15873(17) 0.04924(11) 0.0181(5) Uani 1 1 d .
H20A H -0.3389 -1.2172 0.0523 0.027 Uiso 1 1 calc R
H20B H -0.4402 -1.1317 0.0000 0.027 Uiso 1 1 calc R
H20C H -0.5293 -1.1970 0.0651 0.027 Uiso 1 1 calc R
C4 C -0.8714(2) -0.96616(18) 0.32127(11) 0.0196(5) Uani 1 1 d .
H4A H -0.9704 -1.0049 0.3406 0.023 Uiso 1 1 calc R
H4B H -0.8185 -0.9210 0.3603 0.023 Uiso 1 1 calc R
C15 C -0.2399(2) -0.97687(17) 0.06743(11) 0.0138(4) Uani 1 1 d .
H15 H -0.2017 -0.9214 0.1059 0.017 Uiso 1 1 calc R
C13 C -0.4912(2) -0.89669(17) 0.01707(11) 0.0147(4) Uani 1 1 d .
C16 C -0.0922(2) -1.04948(17) 0.04141(11) 0.0161(4) Uani 1 1 d .
H16 H -0.1289 -1.1033 0.0019 0.019 Uiso 1 1 calc R
C12 C -0.5223(2) -1.11960(17) 0.21609(11) 0.0162(4) Uani 1 1 d .
H12A H -0.4974 -1.1853 0.2501 0.019 Uiso 1 1 calc R
H12B H -0.6035 -1.1514 0.1821 0.019 Uiso 1 1 calc R
C18 C -0.0133(2) -1.12900(19) 0.09853(12) 0.0231(5) Uani 1 1 d .
H18A H -0.0840 -1.1983 0.1086 0.035 Uiso 1 1 calc R
H18B H 0.0021 -1.0815 0.1419 0.035 Uiso 1 1 calc R
H18C H 0.0923 -1.1581 0.0816 0.035 Uiso 1 1 calc R
C9 C -0.5333(2) -0.95834(18) 0.08723(10) 0.0125(4) Uani 1 1 d .
H9 H -0.6376 -1.0040 0.0820 0.015 Uiso 1 1 calc R
C6 C -0.6012(2) -1.01432(16) 0.25762(11) 0.0144(4) Uani 1 1 d .
C17 C 0.0345(2) -0.96227(19) 0.01168(12) 0.0187(5) Uani 1 1 d .
H17A H -0.0169 -0.9069 -0.0230 0.022 Uiso 1 1 calc R
H17B H 0.0813 -0.9131 0.0505 0.022 Uiso 1 1 calc R
C19 C -0.4821(2) -0.96318(19) 0.31370(11) 0.0180(4) Uani 1 1 d .
H19A H -0.5385 -0.9033 0.3431 0.027 Uiso 1 1 calc R
H19B H -0.3899 -0.9247 0.2897 0.027 Uiso 1 1 calc R
H19C H -0.4425 -1.0292 0.3438 0.027 Uiso 1 1 calc R
C2 C -0.7892(2) -0.85024(17) 0.21297(11) 0.0141(4) Uani 1 1 d .
C11 C -0.3661(2) -1.08993(17) 0.17478(11) 0.0157(4) Uani 1 1 d .
H11A H -0.2956 -1.1625 0.1751 0.019 Uiso 1 1 calc R
H11B H -0.3076 -1.0250 0.2003 0.019 Uiso 1 1 calc R
C8 C -0.5507(2) -0.86386(17) 0.14743(11) 0.0140(4) Uani 1 1 d .
H8 H -0.4408 -0.8382 0.1644 0.017 Uiso 1 1 calc R

loop_
_atom_site_aniso_label
_atom_site_aniso_U_11
_atom_site_aniso_U_22
_atom_site_aniso_U_33
_atom_site_aniso_U_23
_atom_site_aniso_U_13
_atom_site_aniso_U_12
O3 0.0181(7) 0.0213(7) 0.0136(8) 0.0033(6) -0.0029(6) 0.0016(6)
C10 0.0160(9) 0.0124(9) 0.0126(10) -0.0016(8) 0.0008(8) 0.0007(8)
O1 0.0224(7) 0.0148(7) 0.0143(8) 0.0044(6) 0.0029(6) 0.0054(6)
C14 0.0164(10) 0.0175(10) 0.0130(11) 0.0024(9) 0.0006(8) -0.0012(8)
O2 0.0209(7) 0.0316(9) 0.0278(9) 0.0045(8) 0.0050(7) 0.0063(7)
O4 0.0153(7) 0.0258(8) 0.0206(8) -0.0034(7) 0.0030(6) -0.0010(6)
C1 0.0189(10) 0.0164(11) 0.0140(11) 0.0003(9) -0.0005(9) 0.0030(9)
C3 0.0212(10) 0.0148(10) 0.0174(12) -0.0030(9) 0.0003(9) -0.0004(9)
C7 0.0201(10) 0.0117(9) 0.0073(10) -0.0040(8) -0.0024(8) -0.0035(8)
C5 0.0219(10) 0.0163(10) 0.0146(11) 0.0027(9) 0.0013(9) 0.0018(9)
C20 0.0216(10) 0.0144(10) 0.0183(12) -0.0006(9) 0.0022(9) -0.0010(9)
C4 0.0202(10) 0.0213(10) 0.0172(11) 0.0023(9) 0.0031(9) 0.0003(9)
C15 0.0174(9) 0.0109(9) 0.0131(10) -0.0003(9) -0.0008(9) -0.0005(8)
C13 0.0197(10) 0.0090(9) 0.0152(11) -0.0025(9) 0.0009(9) 0.0006(8)
C16 0.0179(9) 0.0161(10) 0.0142(11) -0.0004(9) -0.0008(8) -0.0008(9)
C12 0.0234(10) 0.0137(10) 0.0114(10) 0.0035(9) 0.0022(9) 0.0029(9)
C18 0.0218(11) 0.0251(12) 0.0224(12) 0.0015(10) 0.0015(10) 0.0048(10)
C9 0.0151(9) 0.0135(9) 0.0088(10) 0.0011(8) -0.0016(8) -0.0023(8)
C6 0.0192(9) 0.0134(10) 0.0105(10) 0.0008(8) 0.0008(8) 0.0013(8)
C17 0.0154(9) 0.0196(11) 0.0210(12) -0.0026(10) 0.0008(9) 0.0016(9)
C19 0.0226(10) 0.0194(10) 0.0122(11) 0.0015(9) -0.0008(9) 0.0033(9)
C2 0.0192(9) 0.0130(9) 0.0102(10) -0.0008(9) -0.0022(8) -0.0003(8)
C11 0.0199(10) 0.0143(10) 0.0129(11) 0.0001(9) 0.0006(9) 0.0050(9)
C8 0.0182(10) 0.0117(10) 0.0122(11) 0.0017(8) -0.0004(8) 0.0017(8)

loop_
_atom_type_symbol
_atom_type_description
_atom_type_scat_dispersion_real
_atom_type_scat_dispersion_imag
_atom_type_scat_source
C C 0.0033 0.0016 'International Tables Vol C Tables 4.2.6.8 and 6.1.1.4'
H H 0.0000 0.0000 'International Tables Vol C Tables 4.2.6.8 and 6.1.1.4'
O O 0.0106 0.0060 'International Tables Vol C Tables 4.2.6.8 and 6.1.1.4'

loop_
_geom_angle_atom_site_label_1
_geom_angle_atom_site_label_2
_geom_angle_atom_site_label_3
_geom_angle
C20 C10 C15 110.74(15)
C20 C10 C9 106.72(15)
C20 C10 C11 110.59(17)
C9 C10 C15 102.97(15)
C11 C10 C15 112.32(16)
C11 C10 C9 113.15(15)
C8 O1 C1 110.37(14)
H14A C14 H14B 108.6
C15 C14 H14A 110.4
C15 C14 H14B 110.4
C13 C14 H14A 110.4
C13 C14 H14B 110.4
C13 C14 C15 106.49(16)
C17 O4 H4 109.5
O1 C1 H1A 110.9
O1 C1 H1B 110.9
O1 C1 C2 104.50(15)
H1A C1 H1B 108.9
C2 C1 H1A 110.9
C2 C1 H1B 110.9
O2 C3 C4 123.59(18)
O2 C3 C2 121.54(18)
C2 C3 C4 114.87(16)
C2 C7 C6 124.92(18)
C2 C7 C8 109.20(16)
C8 C7 C6 125.88(17)
H5A C5 H5B 107.6
C4 C5 H5A 108.7
C4 C5 H5B 108.7
C4 C5 C6 114.02(15)
C6 C5 H5A 108.7
C6 C5 H5B 108.7
C10 C20 H20A 109.5
C10 C20 H20B 109.5
C10 C20 H20C 109.5
H20A C20 H20B 109.5
H20A C20 H20C 109.5
H20B C20 H20C 109.5
C3 C4 C5 112.15(17)
C3 C4 H4A 109.2
C3 C4 H4B 109.2
C5 C4 H4A 109.2
C5 C4 H4B 109.2
H4A C4 H4B 107.9
C10 C15 H15 107.7
C14 C15 C10 104.59(14)
C14 C15 H15 107.7
C16 C15 C10 117.91(15)
C16 C15 C14 110.93(17)
C16 C15 H15 107.7
O3 C13 C14 124.36(19)
O3 C13 C9 126.19(17)
C14 C13 C9 109.27(16)
C15 C16 H16 108.0
C18 C16 C15 114.17(17)
C18 C16 H16 108.0
C17 C16 C15 109.10(15)
C17 C16 H16 108.0
C17 C16 C18 109.35(15)
H12A C12 H12B 107.3
C6 C12 H12A 108.2
C6 C12 H12B 108.2
C11 C12 H12A 108.2
C11 C12 H12B 108.2
C11 C12 C6 116.55(16)
C16 C18 H18A 109.5
C16 C18 H18B 109.5
C16 C18 H18C 109.5
H18A C18 H18B 109.5
H18A C18 H18C 109.5
H18B C18 H18C 109.5
C10 C9 H9 109.5
C13 C9 C10 102.51(15)
C13 C9 H9 109.5
C13 C9 C8 110.78(15)
C8 C9 C10 114.84(16)
C8 C9 H9 109.5
C7 C6 C5 108.85(15)
C7 C6 C12 111.43(16)
C7 C6 C19 108.11(15)
C5 C6 C19 109.99(16)
C12 C6 C5 107.65(15)
C12 C6 C19 110.80(15)
O4 C17 C16 108.70(16)
O4 C17 H17A 109.9
O4 C17 H17B 109.9
C16 C17 H17A 109.9
C16 C17 H17B 109.9
H17A C17 H17B 108.3
C6 C19 H19A 109.5
C6 C19 H19B 109.5
C6 C19 H19C 109.5
H19A C19 H19B 109.5
H19A C19 H19C 109.5
H19B C19 H19C 109.5
C3 C2 C1 125.77(17)
C7 C2 C1 110.75(17)
C7 C2 C3 123.47(18)
C10 C11 H11A 108.3
C10 C11 H11B 108.3
C12 C11 C10 115.79(16)
C12 C11 H11A 108.3
C12 C11 H11B 108.3
H11A C11 H11B 107.4
O1 C8 C7 104.85(15)
O1 C8 C9 109.82(16)
O1 C8 H8 110.1
C7 C8 C9 111.89(15)
C7 C8 H8 110.1
C9 C8 H8 110.1

loop_
_geom_bond_atom_site_label_1
_geom_bond_atom_site_label_2
_geom_bond_distance
O3 C13 1.216(2)
C10 C20 1.537(3)
C10 C15 1.575(3)
C10 C9 1.558(3)
C10 C11 1.551(3)
O1 C1 1.443(2)
O1 C8 1.442(2)
C14 H14A 0.9900
C14 H14B 0.9900
C14 C15 1.548(3)
C14 C13 1.500(3)
O2 C3 1.224(2)
O4 H4 0.8400
O4 C17 1.430(2)
C1 H1A 0.9900
C1 H1B 0.9900
C1 C2 1.502(3)
C3 C4 1.503(3)
C3 C2 1.468(3)
C7 C6 1.513(3)
C7 C2 1.337(3)
C7 C8 1.512(3)
C5 H5A 0.9900
C5 H5B 0.9900
C5 C4 1.530(3)
C5 C6 1.548(3)
C20 H20A 0.9800
C20 H20B 0.9800
C20 H20C 0.9800
C4 H4A 0.9900
C4 H4B 0.9900
C15 H15 1.0000
C15 C16 1.537(3)
C13 C9 1.528(3)
C16 H16 1.0000
C16 C18 1.534(3)
C16 C17 1.526(3)
C12 H12A 0.9900
C12 H12B 0.9900
C12 C6 1.546(3)
C12 C11 1.538(3)
C18 H18A 0.9800
C18 H18B 0.9800
C18 H18C 0.9800
C9 H9 1.0000
C9 C8 1.549(3)
C6 C19 1.549(3)
C17 H17A 0.9900
C17 H17B 0.9900
C19 H19A 0.9800
C19 H19B 0.9800
C19 H19C 0.9800
C11 H11A 0.9900
C11 H11B 0.9900
C8 H8 1.0000

loop_
_geom_torsion_atom_site_label_1
_geom_torsion_atom_site_label_2
_geom_torsion_atom_site_label_3
_geom_torsion_atom_site_label_4
_geom_torsion
O3 C13 C9 C10 146.81(19)
O3 C13 C9 C8 -90.2(2)
C10 C15 C16 C18 -60.5(2)
C10 C15 C16 C17 176.89(16)
C10 C9 C8 O1 158.40(15)
C10 C9 C8 C7 -85.6(2)
O1 C1 C2 C3 -179.07(17)
O1 C1 C2 C7 0.8(2)
C14 C15 C16 C18 179.03(16)
C14 C15 C16 C17 56.4(2)
C14 C13 C9 C10 -28.4(2)
C14 C13 C9 C8 94.56(18)
O2 C3 C4 C5 143.76(19)
O2 C3 C2 C1 11.8(3)
O2 C3 C2 C7 -168.02(19)
C1 O1 C8 C7 -5.35(19)
C1 O1 C8 C9 115.02(17)
C20 C10 C15 C14 80.60(19)
C20 C10 C15 C16 -43.2(2)
C20 C10 C9 C13 -79.48(18)
C20 C10 C9 C8 160.31(15)
C20 C10 C11 C12 -76.7(2)
C4 C3 C2 C1 -167.73(18)
C4 C3 C2 C7 12.5(3)
C4 C5 C6 C7 -43.7(2)
C4 C5 C6 C12 -164.63(17)
C4 C5 C6 C19 74.6(2)
C15 C10 C9 C13 37.17(18)
C15 C10 C9 C8 -83.04(19)
C15 C10 C11 C12 159.05(15)
C15 C14 C13 O3 -167.63(18)
C15 C14 C13 C9 7.7(2)
C15 C16 C17 O4 -171.17(16)
C13 C14 C15 C10 16.1(2)
C13 C14 C15 C16 144.21(16)
C13 C9 C8 O1 42.9(2)
C13 C9 C8 C7 158.88(15)
C18 C16 C17 O4 63.3(2)
C9 C10 C15 C14 -33.16(19)
C9 C10 C15 C16 -156.92(17)
C9 C10 C11 C12 43.0(2)
C6 C7 C2 C1 176.28(17)
C6 C7 C2 C3 -3.9(3)
C6 C7 C8 O1 -174.56(16)
C6 C7 C8 C9 66.5(2)
C6 C5 C4 C3 54.4(2)
C6 C12 C11 C10 -91.0(2)
C2 C3 C4 C5 -36.7(2)
C2 C7 C6 C5 19.3(3)
C2 C7 C6 C12 137.86(19)
C2 C7 C6 C19 -100.2(2)
C2 C7 C8 O1 5.8(2)
C2 C7 C8 C9 -113.16(18)
C11 C10 C15 C14 -155.21(16)
C11 C10 C15 C16 81.0(2)
C11 C10 C9 C13 158.66(15)
C11 C10 C9 C8 38.5(2)
C11 C12 C6 C7 60.5(2)
C11 C12 C6 C5 179.77(16)
C11 C12 C6 C19 -59.9(2)
C8 O1 C1 C2 3.1(2)
C8 C7 C6 C5 -160.26(17)
C8 C7 C6 C12 -41.7(2)
C8 C7 C6 C19 80.3(2)
C8 C7 C2 C1 -4.1(2)
C8 C7 C2 C3 175.73(17)
